data_4068374
loop_
_publ_author_name
'Lewis, Stewart P.'
'Chai, Jianfang'
'Collins, Scott'
'Sciarone, Timo J. J.'
'Henderson, Lee D.'
'Fan, Cheng'
'Parvez, Masood'
'Piers, Warren E.'

_publ_section_title
;
 Isobutene Polymerization Using Chelating Diboranes: Polymerization in
 Aqueous Suspension and Hydrocarbon Solution
;
_journal_issue 1
_journal_name_full Organometallics
_journal_page_first 249
_journal_paper_doi 10.1021/om8007629
_journal_volume 28
_journal_year 2009
_chemical_formula_moiety 'C31 H4 B2 F20 O'
_chemical_formula_sum 'C31 H4 B2 F20 O'
_chemical_formula_weight 793.96
_chemical_name_systematic
;
 ?
;
_space_group_IT_number 14
_symmetry_cell_setting monoclinic
_symmetry_space_group_name_Hall '-P 2yn'
_symmetry_space_group_name_H-M 'P 1 21/n 1'
_atom_sites_solution_hydrogens geom
_atom_sites_solution_primary direct
_atom_sites_solution_secondary difmap
_cell_angle_alpha 90.00
_cell_angle_beta 100.601(14)
_cell_angle_gamma 90.00
_cell_formula_units_Z 4
_cell_length_a 14.321(3)
_cell_length_b 10.116(2)
_cell_length_c 19.919(5)
_cell_measurement_reflns_used 12309
_cell_measurement_temperature 173(2)
_cell_measurement_theta_max 27.49
_cell_measurement_theta_min 1.93
_cell_volume 2836.4(11)
_computing_cell_refinement 'HKL DENZO (Otwinowski & Minor, 1997)'
_computing_data_collection 'COLLECT (Hooft, 1998)'
_computing_data_reduction 'SCALEPACK (Otwinowski & Minor, 1997)'
_computing_molecular_graphics 'ORTEPII (Johnson, 1976)'
_computing_publication_material 'SHELXL-97 (Sheldrick, 1997)'
_computing_structure_refinement 'SHELXL-97 (Sheldrick, 1997)'
_computing_structure_solution 'SAPI91 (Fan, 1991)'
_diffrn_ambient_temperature 173(2)
_diffrn_measured_fraction_theta_full 0.994
_diffrn_measured_fraction_theta_max 0.994
_diffrn_measurement_device_type 'Nonius KappaCCD'
_diffrn_measurement_method ' \w and \f '
_diffrn_radiation_monochromator graphite
_diffrn_radiation_source 'fine-focus sealed tube'
_diffrn_radiation_type MoK\a
_diffrn_radiation_wavelength 0.71073
_diffrn_reflns_av_R_equivalents 0.0273
_diffrn_reflns_av_sigmaI/netI 0.0371
_diffrn_reflns_limit_h_max 18
_diffrn_reflns_limit_h_min -18
_diffrn_reflns_limit_k_max 13
_diffrn_reflns_limit_k_min -13
_diffrn_reflns_limit_l_max 25
_diffrn_reflns_limit_l_min -25
_diffrn_reflns_number 12309
_diffrn_reflns_theta_full 27.49
_diffrn_reflns_theta_max 27.49
_diffrn_reflns_theta_min 1.93
_exptl_absorpt_coefficient_mu 0.202
_exptl_absorpt_correction_T_max 0.9683
_exptl_absorpt_correction_T_min 0.9530
_exptl_absorpt_correction_type multi-scan
_exptl_absorpt_process_details 'SORTAV: (Blessing, 1997)'
_exptl_crystal_colour colorless
_exptl_crystal_density_diffrn 1.859
_exptl_crystal_density_method 'not measured'
_exptl_crystal_description block
_exptl_crystal_F_000 1552
_exptl_crystal_size_max 0.24
_exptl_crystal_size_mid 0.20
_exptl_crystal_size_min 0.16
_refine_diff_density_max 0.426
_refine_diff_density_min -0.321
_refine_diff_density_rms 0.054
_refine_ls_extinction_method none
_refine_ls_goodness_of_fit_ref 1.030
_refine_ls_hydrogen_treatment constr
_refine_ls_matrix_type full
_refine_ls_number_parameters 492
_refine_ls_number_reflns 6465
_refine_ls_number_restraints 1
_refine_ls_restrained_S_all 1.032
_refine_ls_R_factor_all 0.0669
_refine_ls_R_factor_gt 0.0454
_refine_ls_shift/su_max 0.000
_refine_ls_shift/su_mean 0.000
_refine_ls_structure_factor_coef Fsqd
_refine_ls_weighting_details 'calc w=1/[\s^2^(Fo^2^)+(0.0585P)^2^+1.50P] where P=(Fo^2^+2Fc^2^)/3'
_refine_ls_weighting_scheme calc
_refine_ls_wR_factor_gt 0.1106
_refine_ls_wR_factor_ref 0.1257
_reflns_number_gt 4769
_reflns_number_total 6465
_reflns_threshold_expression >2sigma(I)
_cod_data_source_file om8007629_si_003.cif
_cod_data_source_block Compound_I
_cod_depositor_comments
;
The following automatic conversions were performed:

'_symmetry_cell_setting' value 'Monoclinic' changed to 'monoclinic'
according to /home/saulius/struct/CIF-dictionaries/cif_core.dic
dictionary named 'cif_core.dic' version 2.4.2 from 2011-04-26.

Automatic conversion script
Id: cif_fix_values 1715 2011-07-08 13:25:40Z adriana 
;
_cod_original_sg_symbol_H-M 'P 21/n'
_cod_database_code 4068374

loop_
_symmetry_equiv_pos_as_xyz
'x, y, z'
'-x+1/2, y+1/2, -z+1/2'
'-x, -y, -z'
'x-1/2, -y-1/2, z-1/2'

loop_
_atom_site_label
_atom_site_type_symbol
_atom_site_fract_x
_atom_site_fract_y
_atom_site_fract_z
_atom_site_U_iso_or_equiv
_atom_site_adp_type
_atom_site_occupancy
_atom_site_symmetry_multiplicity
_atom_site_calc_flag
_atom_site_refinement_flags
_atom_site_disorder_assembly
_atom_site_disorder_group
F1 F 0.24119(9) 0.78648(11) 0.56908(7) 0.0415(3) Uani 1 1 d . . .
F2 F 0.22373(10) 0.89153(12) 0.44318(8) 0.0503(4) Uani 1 1 d . . .
F3 F 0.25045(10) 0.74301(13) 0.33566(7) 0.0499(3) Uani 1 1 d . . .
F4 F 0.29442(9) 0.48491(12) 0.35236(6) 0.0389(3) Uani 1 1 d . . .
F5 F 0.49870(9) 0.57019(14) 0.62024(7) 0.0486(3) Uani 1 1 d . . .
F6 F 0.59741(10) 0.62610(16) 0.74713(9) 0.0638(4) Uani 1 1 d . . .
F7 F 0.50990(12) 0.61214(16) 0.85643(8) 0.0656(5) Uani 1 1 d . . .
F8 F 0.32754(11) 0.54844(15) 0.84285(7) 0.0574(4) Uani 1 1 d . . .
F9 F 0.15186(11) 0.47385(16) 0.80361(7) 0.0583(4) Uani 1 1 d . . .
F10 F -0.02021(11) 0.40741(16) 0.73623(9) 0.0651(5) Uani 1 1 d . . .
F11 F -0.05735(9) 0.38523(15) 0.59893(9) 0.0561(4) Uani 1 1 d . . .
F12 F 0.08455(8) 0.41739(13) 0.52675(6) 0.0412(3) Uani 1 1 d . . .
F13 F 0.50998(8) 0.26899(13) 0.52114(6) 0.0421(3) Uani 1 1 d . . .
F14 F 0.58066(9) 0.07530(13) 0.45108(8) 0.0503(4) Uani 1 1 d . . .
F15 F 0.46322(11) -0.05588(13) 0.35051(8) 0.0550(4) Uani 1 1 d . . .
F16 F 0.28000(10) 0.01283(13) 0.31516(7) 0.0475(3) Uani 1 1 d . . .
F17 F 0.17650(9) 0.15092(15) 0.50034(7) 0.0407(4) Uani 0.910(2) 1 d P A 1
F17' F 0.1891(9) 0.2526(14) 0.2711(5) 0.0407(4) Uani 0.090(2) 1 d PD A 2
F18 F -0.01221(9) 0.17709(15) 0.47226(7) 0.0525(4) Uani 1 1 d . . .
F19 F -0.10118(9) 0.24069(14) 0.34358(8) 0.0542(4) Uani 1 1 d . A .
F20 F 0.00037(11) 0.27317(16) 0.24472(7) 0.0626(4) Uani 1 1 d . . .
O1 O 0.32037(9) 0.35360(12) 0.56521(6) 0.0255(3) Uani 1 1 d . . .
C1 C 0.34297(15) 0.23717(19) 0.60948(10) 0.0343(4) Uani 1 1 d . . .
H1A H 0.2993 0.2331 0.6420 0.041 Uiso 1 1 calc R . .
H1B H 0.4084 0.2440 0.6345 0.041 Uiso 1 1 calc R . .
H1C H 0.3362 0.1569 0.5814 0.041 Uiso 1 1 calc R . .
C2 C 0.27796(12) 0.57683(18) 0.52784(10) 0.0262(4) Uani 1 1 d . . .
C3 C 0.25499(13) 0.70800(19) 0.51727(11) 0.0310(4) Uani 1 1 d . . .
C4 C 0.24656(14) 0.76373(19) 0.45291(11) 0.0339(4) Uani 1 1 d . . .
C5 C 0.26024(14) 0.6880(2) 0.39766(11) 0.0337(4) Uani 1 1 d . . .
C6 C 0.28274(13) 0.55648(19) 0.40721(10) 0.0291(4) Uani 1 1 d . . .
C7 C 0.29211(12) 0.49949(18) 0.47134(10) 0.0259(4) Uani 1 1 d . . .
C8 C 0.35967(13) 0.52875(18) 0.66465(10) 0.0297(4) Uani 1 1 d . . .
C9 C 0.45386(14) 0.5637(2) 0.67432(11) 0.0355(5) Uani 1 1 d . . .
C10 C 0.50551(15) 0.5923(2) 0.73844(13) 0.0438(5) Uani 1 1 d . . .
C11 C 0.46063(17) 0.5860(2) 0.79356(12) 0.0451(6) Uani 1 1 d . . .
C12 C 0.36576(17) 0.5513(2) 0.78579(11) 0.0408(5) Uani 1 1 d . . .
C13 C 0.31422(14) 0.52147(19) 0.72217(10) 0.0315(4) Uani 1 1 d . . .
C14 C 0.21335(14) 0.48134(18) 0.69937(10) 0.0305(4) Uani 1 1 d . . .
C15 C 0.14024(17) 0.4613(2) 0.73547(12) 0.0396(5) Uani 1 1 d . . .
C16 C 0.05004(16) 0.4275(2) 0.70096(13) 0.0440(6) Uani 1 1 d . . .
C17 C 0.03067(14) 0.4146(2) 0.63119(13) 0.0402(5) Uani 1 1 d . . .
C18 C 0.10376(14) 0.43227(19) 0.59534(11) 0.0326(4) Uani 1 1 d . . .
C19 C 0.19382(13) 0.46449(17) 0.62803(10) 0.0273(4) Uani 1 1 d . . .
C20 C 0.35569(13) 0.24077(18) 0.45593(10) 0.0268(4) Uani 1 1 d . . .
C21 C 0.45048(14) 0.20575(19) 0.47038(10) 0.0312(4) Uani 1 1 d . . .
C22 C 0.48832(15) 0.1081(2) 0.43503(12) 0.0373(5) Uani 1 1 d . . .
C23 C 0.42927(16) 0.0436(2) 0.38320(12) 0.0383(5) Uani 1 1 d . . .
C24 C 0.33460(16) 0.07822(19) 0.36622(11) 0.0343(4) Uani 1 1 d . . .
C25 C 0.29577(14) 0.17441(18) 0.40271(10) 0.0285(4) Uani 1 1 d . . .
C26 C 0.19112(14) 0.19906(18) 0.38662(10) 0.0300(4) Uani 1 1 d . A .
C27 C 0.13653(14) 0.1831(2) 0.43659(10) 0.0312(4) Uani 1 1 d . . .
H27 H 0.1674 0.1624 0.4818 0.037 Uiso 0.09 1 d P . .
C28 C 0.03824(15) 0.1962(2) 0.42314(12) 0.0377(5) Uani 1 1 d . A .
C29 C -0.00629(15) 0.2279(2) 0.35811(12) 0.0395(5) Uani 1 1 d . . .
C30 C 0.04689(16) 0.2442(2) 0.30804(11) 0.0411(5) Uani 1 1 d . A .
C31 C 0.14418(16) 0.2307(2) 0.32103(11) 0.0375(5) Uani 1 1 d D . .
H31 H 0.1792 0.2430 0.2854 0.045 Uiso 0.91 1 d P . .
B1 B 0.28705(15) 0.4924(2) 0.59648(11) 0.0270(4) Uani 1 1 d . . .
B2 B 0.32181(14) 0.3594(2) 0.49537(11) 0.0250(4) Uani 1 1 d . . .

loop_
_atom_site_aniso_label
_atom_site_aniso_U_11
_atom_site_aniso_U_22
_atom_site_aniso_U_33
_atom_site_aniso_U_23
_atom_site_aniso_U_13
_atom_site_aniso_U_12
F1 0.0497(7) 0.0278(6) 0.0506(8) -0.0053(5) 0.0184(6) 0.0031(5)
F2 0.0626(9) 0.0260(6) 0.0649(9) 0.0135(6) 0.0186(7) 0.0101(6)
F3 0.0644(9) 0.0435(7) 0.0421(8) 0.0207(6) 0.0107(6) 0.0086(6)
F4 0.0489(7) 0.0396(6) 0.0290(6) 0.0018(5) 0.0090(5) 0.0034(6)
F5 0.0297(6) 0.0619(9) 0.0547(9) 0.0020(7) 0.0093(6) -0.0072(6)
F6 0.0326(7) 0.0672(10) 0.0824(11) -0.0202(8) -0.0136(7) -0.0043(7)
F7 0.0699(10) 0.0649(10) 0.0482(9) -0.0227(7) -0.0258(7) 0.0114(8)
F8 0.0742(10) 0.0683(10) 0.0292(7) -0.0109(6) 0.0079(7) 0.0107(8)
F9 0.0735(10) 0.0674(9) 0.0411(8) -0.0084(7) 0.0296(7) -0.0059(8)
F10 0.0598(9) 0.0637(9) 0.0857(12) -0.0120(8) 0.0503(9) -0.0142(8)
F11 0.0257(6) 0.0575(9) 0.0863(11) -0.0073(8) 0.0130(7) -0.0082(6)
F12 0.0298(6) 0.0496(7) 0.0413(7) -0.0064(6) -0.0013(5) -0.0004(5)
F13 0.0275(6) 0.0493(7) 0.0473(8) -0.0020(6) 0.0012(5) 0.0029(5)
F14 0.0356(7) 0.0492(8) 0.0713(10) 0.0097(7) 0.0230(7) 0.0160(6)
F15 0.0720(10) 0.0380(7) 0.0656(10) -0.0049(6) 0.0408(8) 0.0150(7)
F16 0.0645(9) 0.0388(7) 0.0416(7) -0.0142(6) 0.0159(6) -0.0072(6)
F17 0.0356(7) 0.0578(9) 0.0288(7) 0.0030(6) 0.0069(6) -0.0021(6)
F17' 0.0356(7) 0.0578(9) 0.0288(7) 0.0030(6) 0.0069(6) -0.0021(6)
F18 0.0368(7) 0.0702(9) 0.0544(9) -0.0069(7) 0.0183(6) -0.0062(6)
F19 0.0328(7) 0.0488(8) 0.0756(10) 0.0003(7) -0.0043(6) 0.0027(6)
F20 0.0618(9) 0.0696(10) 0.0463(9) 0.0188(7) -0.0166(7) -0.0081(8)
O1 0.0270(6) 0.0230(6) 0.0260(7) 0.0029(5) 0.0033(5) 0.0042(5)
C1 0.0439(11) 0.0283(10) 0.0295(10) 0.0080(8) 0.0034(9) 0.0087(9)
C2 0.0199(8) 0.0244(9) 0.0342(10) 0.0003(7) 0.0043(7) -0.0007(7)
C3 0.0266(9) 0.0256(9) 0.0418(12) -0.0023(8) 0.0089(8) 0.0011(8)
C4 0.0291(10) 0.0230(9) 0.0497(13) 0.0093(8) 0.0073(9) 0.0025(8)
C5 0.0308(10) 0.0347(10) 0.0355(11) 0.0134(9) 0.0061(8) 0.0018(8)
C6 0.0253(9) 0.0321(10) 0.0297(10) 0.0019(8) 0.0048(8) 0.0012(8)
C7 0.0206(8) 0.0262(9) 0.0304(10) 0.0023(7) 0.0033(7) 0.0002(7)
C8 0.0290(9) 0.0254(9) 0.0336(11) -0.0007(8) 0.0032(8) 0.0015(8)
C9 0.0309(10) 0.0330(10) 0.0404(12) -0.0014(9) 0.0006(9) -0.0012(8)
C10 0.0324(11) 0.0357(11) 0.0569(15) -0.0089(10) -0.0091(10) 0.0023(9)
C11 0.0511(14) 0.0359(11) 0.0390(13) -0.0118(9) -0.0161(11) 0.0079(10)
C12 0.0553(14) 0.0344(11) 0.0304(12) -0.0065(9) 0.0013(10) 0.0087(10)
C13 0.0381(10) 0.0243(9) 0.0307(10) -0.0034(8) 0.0026(8) 0.0021(8)
C14 0.0360(10) 0.0238(9) 0.0336(11) -0.0013(8) 0.0113(8) 0.0026(8)
C15 0.0506(13) 0.0339(10) 0.0393(12) -0.0034(9) 0.0214(10) 0.0013(10)
C16 0.0428(12) 0.0348(11) 0.0628(16) -0.0037(10) 0.0317(12) -0.0040(10)
C17 0.0279(10) 0.0318(10) 0.0623(16) -0.0049(10) 0.0124(10) -0.0027(8)
C18 0.0280(9) 0.0289(9) 0.0409(12) -0.0027(8) 0.0064(9) 0.0002(8)
C19 0.0276(9) 0.0206(8) 0.0347(11) -0.0006(7) 0.0080(8) 0.0021(7)
C20 0.0278(9) 0.0243(9) 0.0292(10) 0.0047(7) 0.0077(8) 0.0025(7)
C21 0.0296(10) 0.0299(9) 0.0353(11) 0.0059(8) 0.0089(8) 0.0014(8)
C22 0.0331(10) 0.0334(10) 0.0504(13) 0.0100(9) 0.0210(10) 0.0083(9)
C23 0.0502(13) 0.0284(10) 0.0436(13) 0.0025(9) 0.0277(11) 0.0078(9)
C24 0.0468(12) 0.0261(9) 0.0330(11) -0.0021(8) 0.0153(9) -0.0033(9)
C25 0.0331(10) 0.0249(9) 0.0294(10) 0.0025(7) 0.0111(8) -0.0010(8)
C26 0.0343(10) 0.0237(9) 0.0311(10) -0.0014(7) 0.0038(8) -0.0029(8)
C27 0.0318(10) 0.0324(10) 0.0287(10) -0.0017(8) 0.0038(8) -0.0004(8)
C28 0.0346(11) 0.0354(11) 0.0435(13) -0.0067(9) 0.0086(9) -0.0030(9)
C29 0.0312(10) 0.0309(10) 0.0529(14) -0.0021(9) -0.0019(10) -0.0004(8)
C30 0.0464(12) 0.0338(11) 0.0362(12) 0.0060(9) -0.0103(10) -0.0026(9)
C31 0.0457(12) 0.0338(10) 0.0318(11) 0.0031(9) 0.0042(9) -0.0060(9)
B1 0.0244(10) 0.0247(10) 0.0320(12) -0.0012(8) 0.0055(8) 0.0023(8)
B2 0.0200(9) 0.0277(10) 0.0270(11) 0.0013(8) 0.0035(8) -0.0001(8)

loop_
_atom_type_symbol
_atom_type_description
_atom_type_scat_dispersion_real
_atom_type_scat_dispersion_imag
_atom_type_scat_source
C C 0.0033 0.0016 'International Tables Vol C Tables 4.2.6.8 and 6.1.1.4'
H H 0.0000 0.0000 'International Tables Vol C Tables 4.2.6.8 and 6.1.1.4'
F F 0.0171 0.0103 'International Tables Vol C Tables 4.2.6.8 and 6.1.1.4'
B B 0.0013 0.0007 'International Tables Vol C Tables 4.2.6.8 and 6.1.1.4'
O O 0.0106 0.0060 'International Tables Vol C Tables 4.2.6.8 and 6.1.1.4'

loop_
_geom_angle_atom_site_label_1
_geom_angle_atom_site_label_2
_geom_angle_atom_site_label_3
_geom_angle
B2 O1 C1 126.09(14)
B2 O1 B1 113.60(14)
C1 O1 B1 120.29(14)
O1 C1 H1A 109.5
O1 C1 H1B 109.5
H1A C1 H1B 109.5
O1 C1 H1C 109.5
H1A C1 H1C 109.5
H1B C1 H1C 109.5
C3 C2 C7 118.50(18)
C3 C2 B1 128.85(18)
C7 C2 B1 112.58(16)
F1 C3 C2 121.15(18)
F1 C3 C4 118.02(17)
C2 C3 C4 120.83(18)
F2 C4 C5 119.08(19)
F2 C4 C3 120.28(19)
C5 C4 C3 120.64(18)
F3 C5 C6 120.85(19)
F3 C5 C4 119.82(18)
C6 C5 C4 119.33(18)
F4 C6 C5 117.99(18)
F4 C6 C7 121.26(17)
C5 C6 C7 120.74(18)
C6 C7 C2 119.96(17)
C6 C7 B2 130.38(18)
C2 C7 B2 109.58(16)
C9 C8 C13 118.97(19)
C9 C8 B1 130.45(18)
C13 C8 B1 110.57(16)
F5 C9 C8 119.90(19)
F5 C9 C10 118.25(19)
C8 C9 C10 121.8(2)
F6 C10 C11 120.1(2)
F6 C10 C9 121.2(2)
C11 C10 C9 118.7(2)
F7 C11 C10 119.5(2)
F7 C11 C12 119.3(2)
C10 C11 C12 121.1(2)
F8 C12 C13 122.6(2)
F8 C12 C11 116.9(2)
C13 C12 C11 120.5(2)
C12 C13 C8 118.9(2)
C12 C13 C14 131.75(19)
C8 C13 C14 109.33(17)
C15 C14 C19 118.43(19)
C15 C14 C13 131.54(19)
C19 C14 C13 110.03(16)
F9 C15 C16 117.02(19)
F9 C15 C14 123.0(2)
C16 C15 C14 120.0(2)
F10 C16 C17 118.9(2)
F10 C16 C15 119.7(2)
C17 C16 C15 121.37(19)
F11 C17 C16 120.28(19)
F11 C17 C18 121.1(2)
C16 C17 C18 118.7(2)
F12 C18 C19 120.31(17)
F12 C18 C17 118.36(18)
C19 C18 C17 121.3(2)
C18 C19 C14 120.18(18)
C18 C19 B1 129.33(18)
C14 C19 B1 110.47(17)
C21 C20 C25 118.36(17)
C21 C20 B2 118.51(17)
C25 C20 B2 122.95(16)
F13 C21 C22 117.76(18)
F13 C21 C20 119.53(17)
C22 C21 C20 122.7(2)
F14 C22 C23 120.29(18)
F14 C22 C21 121.1(2)
C23 C22 C21 118.57(19)
F15 C23 C22 119.7(2)
F15 C23 C24 120.0(2)
C22 C23 C24 120.33(18)
F16 C24 C23 118.11(18)
F16 C24 C25 120.61(19)
C23 C24 C25 121.2(2)
C24 C25 C20 118.75(18)
C24 C25 C26 119.10(18)
C20 C25 C26 122.08(16)
C27 C26 C31 117.56(19)
C27 C26 C25 120.21(18)
C31 C26 C25 122.11(18)
F17 C27 C26 120.87(18)
F17 C27 C28 116.67(17)
C26 C27 C28 122.45(19)
C26 C27 H27 118.8
C28 C27 H27 118.8
F18 C28 C29 120.41(19)
F18 C28 C27 120.7(2)
C29 C28 C27 118.84(19)
F19 C29 C30 120.5(2)
F19 C29 C28 120.1(2)
C30 C29 C28 119.39(19)
F20 C30 C29 117.5(2)
F20 C30 C31 120.5(2)
C29 C30 C31 122.0(2)
F17' C31 C30 117.8(6)
F17' C31 C26 122.4(6)
C30 C31 C26 119.77(19)
C30 C31 H31 120.1
C26 C31 H31 120.1
C8 B1 C2 122.92(16)
C8 B1 C19 99.59(16)
C2 B1 C19 119.18(16)
C8 B1 O1 109.32(14)
C2 B1 O1 96.68(14)
C19 B1 O1 108.64(14)
O1 B2 C7 107.25(16)
O1 B2 C20 122.15(16)
C7 B2 C20 130.48(17)

loop_
_geom_bond_atom_site_label_1
_geom_bond_atom_site_label_2
_geom_bond_distance
F1 C3 1.345(2)
F2 C4 1.339(2)
F3 C5 1.338(2)
F4 C6 1.346(2)
F5 C9 1.353(3)
F6 C10 1.340(3)
F7 C11 1.346(3)
F8 C12 1.350(3)
F9 C15 1.343(3)
F10 C16 1.344(2)
F11 C17 1.339(3)
F12 C18 1.351(2)
F13 C21 1.357(2)
F14 C22 1.344(2)
F15 C23 1.338(2)
F16 C24 1.338(3)
F17 C27 1.334(2)
F17' C31 1.299(7)
F18 C28 1.333(2)
F19 C29 1.343(2)
F20 C30 1.346(2)
O1 B2 1.396(2)
O1 C1 1.471(2)
O1 B1 1.642(2)
C1 H1A 0.9800
C1 H1B 0.9800
C1 H1C 0.9800
C2 C3 1.374(3)
C2 C7 1.416(3)
C2 B1 1.597(3)
C3 C4 1.385(3)
C4 C5 1.384(3)
C5 C6 1.374(3)
C6 C7 1.385(3)
C7 B2 1.530(3)
C8 C9 1.373(3)
C8 C13 1.420(3)
C8 B1 1.594(3)
C9 C10 1.384(3)
C10 C11 1.372(4)
C11 C12 1.384(3)
C12 C13 1.377(3)
C13 C14 1.489(3)
C14 C15 1.390(3)
C14 C19 1.407(3)
C15 C16 1.390(4)
C16 C17 1.372(4)
C17 C18 1.383(3)
C18 C19 1.373(3)
C19 B1 1.602(3)
C20 C21 1.381(3)
C20 C25 1.406(3)
C20 B2 1.560(3)
C21 C22 1.380(3)
C22 C23 1.373(3)
C23 C24 1.381(3)
C24 C25 1.390(3)
C25 C26 1.495(3)
C26 C27 1.384(3)
C26 C31 1.392(3)
C27 C28 1.390(3)
C27 H27 0.9501
C28 C29 1.372(3)
C29 C30 1.372(3)
C30 C31 1.376(3)
C31 H31 0.9493

loop_
_geom_torsion_atom_site_label_1
_geom_torsion_atom_site_label_2
_geom_torsion_atom_site_label_3
_geom_torsion_atom_site_label_4
_geom_torsion
C7 C2 C3 F1 -179.66(16)
B1 C2 C3 F1 3.6(3)
C7 C2 C3 C4 -0.5(3)
B1 C2 C3 C4 -177.28(18)
F1 C3 C4 F2 -1.1(3)
C2 C3 C4 F2 179.71(17)
F1 C3 C4 C5 179.81(17)
C2 C3 C4 C5 0.6(3)
F2 C4 C5 F3 -0.1(3)
C3 C4 C5 F3 179.02(18)
F2 C4 C5 C6 -179.35(18)
C3 C4 C5 C6 -0.3(3)
F3 C5 C6 F4 -0.1(3)
C4 C5 C6 F4 179.16(17)
F3 C5 C6 C7 -179.49(17)
C4 C5 C6 C7 -0.2(3)
F4 C6 C7 C2 -179.03(16)
C5 C6 C7 C2 0.3(3)
F4 C6 C7 B2 4.6(3)
C5 C6 C7 B2 -176.08(18)
C3 C2 C7 C6 0.0(3)
B1 C2 C7 C6 177.31(16)
C3 C2 C7 B2 177.13(16)
B1 C2 C7 B2 -5.6(2)
C13 C8 C9 F5 179.48(17)
B1 C8 C9 F5 -0.5(3)
C13 C8 C9 C10 -0.2(3)
B1 C8 C9 C10 179.9(2)
F5 C9 C10 F6 0.3(3)
C8 C9 C10 F6 179.94(19)
F5 C9 C10 C11 179.95(19)
C8 C9 C10 C11 -0.4(3)
F6 C10 C11 F7 -1.0(3)
C9 C10 C11 F7 179.3(2)
F6 C10 C11 C12 180.0(2)
C9 C10 C11 C12 0.3(3)
F7 C11 C12 F8 1.3(3)
C10 C11 C12 F8 -179.7(2)
F7 C11 C12 C13 -178.69(19)
C10 C11 C12 C13 0.3(3)
F8 C12 C13 C8 179.12(18)
C11 C12 C13 C8 -0.9(3)
F8 C12 C13 C14 -0.3(4)
C11 C12 C13 C14 179.7(2)
C9 C8 C13 C12 0.8(3)
B1 C8 C13 C12 -179.23(17)
C9 C8 C13 C14 -179.68(17)
B1 C8 C13 C14 0.3(2)
C12 C13 C14 C15 -0.2(4)
C8 C13 C14 C15 -179.7(2)
C12 C13 C14 C19 178.8(2)
C8 C13 C14 C19 -0.7(2)
C19 C14 C15 F9 179.46(18)
C13 C14 C15 F9 -1.6(4)
C19 C14 C15 C16 -1.0(3)
C13 C14 C15 C16 177.9(2)
F9 C15 C16 F10 -0.9(3)
C14 C15 C16 F10 179.55(19)
F9 C15 C16 C17 178.8(2)
C14 C15 C16 C17 -0.7(3)
F10 C16 C17 F11 1.4(3)
C15 C16 C17 F11 -178.4(2)
F10 C16 C17 C18 -178.43(19)
C15 C16 C17 C18 1.8(3)
F11 C17 C18 F12 -0.8(3)
C16 C17 C18 F12 178.97(18)
F11 C17 C18 C19 178.96(18)
C16 C17 C18 C19 -1.2(3)
F12 C18 C19 C14 179.31(17)
C17 C18 C19 C14 -0.5(3)
F12 C18 C19 B1 1.4(3)
C17 C18 C19 B1 -178.43(19)
C15 C14 C19 C18 1.6(3)
C13 C14 C19 C18 -177.52(17)
C15 C14 C19 B1 179.90(17)
C13 C14 C19 B1 0.8(2)
C25 C20 C21 F13 179.49(16)
B2 C20 C21 F13 4.3(3)
C25 C20 C21 C22 -0.4(3)
B2 C20 C21 C22 -175.56(18)
F13 C21 C22 F14 1.1(3)
C20 C21 C22 F14 -179.07(17)
F13 C21 C22 C23 -179.59(17)
C20 C21 C22 C23 0.3(3)
F14 C22 C23 F15 2.7(3)
C21 C22 C23 F15 -176.61(17)
F14 C22 C23 C24 -179.34(18)
C21 C22 C23 C24 1.3(3)
F15 C23 C24 F16 -2.3(3)
C22 C23 C24 F16 179.75(18)
F15 C23 C24 C25 175.09(18)
C22 C23 C24 C25 -2.8(3)
F16 C24 C25 C20 -179.96(17)
C23 C24 C25 C20 2.7(3)
F16 C24 C25 C26 3.2(3)
C23 C24 C25 C26 -174.18(18)
C21 C20 C25 C24 -1.1(3)
B2 C20 C25 C24 173.88(17)
C21 C20 C25 C26 175.68(17)
B2 C20 C25 C26 -9.4(3)
C24 C25 C26 C27 120.5(2)
C20 C25 C26 C27 -56.3(3)
C24 C25 C26 C31 -55.7(3)
C20 C25 C26 C31 127.6(2)
C31 C26 C27 F17 179.05(18)
C25 C26 C27 F17 2.7(3)
C31 C26 C27 C28 0.7(3)
C25 C26 C27 C28 -175.63(18)
F17 C27 C28 F18 0.0(3)
C26 C27 C28 F18 178.42(18)
F17 C27 C28 C29 -179.31(18)
C26 C27 C28 C29 -0.9(3)
F18 C28 C29 F19 0.5(3)
C27 C28 C29 F19 179.76(18)
F18 C28 C29 C30 -178.54(19)
C27 C28 C29 C30 0.8(3)
F19 C29 C30 F20 0.0(3)
C28 C29 C30 F20 179.01(19)
F19 C29 C30 C31 -179.50(19)
C28 C29 C30 C31 -0.5(3)
F20 C30 C31 F17' 2.9(8)
C29 C30 C31 F17' -177.6(8)
F20 C30 C31 C26 -179.19(19)
C29 C30 C31 C26 0.3(3)
C27 C26 C31 F17' 177.4(8)
C25 C26 C31 F17' -6.4(8)
C27 C26 C31 C30 -0.4(3)
C25 C26 C31 C30 175.85(18)
C9 C8 B1 C2 -45.6(3)
C13 C8 B1 C2 134.44(18)
C9 C8 B1 C19 -179.9(2)
C13 C8 B1 C19 0.1(2)
C9 C8 B1 O1 66.4(3)
C13 C8 B1 O1 -113.60(17)
C3 C2 B1 C8 -59.4(3)
C7 C2 B1 C8 123.68(18)
C3 C2 B1 C19 66.7(3)
C7 C2 B1 C19 -110.25(18)
C3 C2 B1 O1 -177.59(18)
C7 C2 B1 O1 5.47(18)
C18 C19 B1 C8 177.53(18)
C14 C19 B1 C8 -0.56(19)
C18 C19 B1 C2 41.0(3)
C14 C19 B1 C2 -137.07(18)
C18 C19 B1 O1 -68.2(2)
C14 C19 B1 O1 113.72(17)
B2 O1 B1 C8 -132.08(16)
C1 O1 B1 C8 49.4(2)
B2 O1 B1 C2 -3.70(18)
C1 O1 B1 C2 177.82(15)
B2 O1 B1 C19 120.18(17)
C1 O1 B1 C19 -58.3(2)
C1 O1 B2 C7 179.26(16)
B1 O1 B2 C7 0.89(19)
C1 O1 B2 C20 -4.5(3)
B1 O1 B2 C20 177.17(16)
C6 C7 B2 O1 179.57(18)
C2 C7 B2 O1 2.9(2)
C6 C7 B2 C20 3.7(3)
C2 C7 B2 C20 -173.00(18)
C21 C20 B2 O1 -68.0(2)
C25 C20 B2 O1 117.0(2)
C21 C20 B2 C7 107.3(2)
C25 C20 B2 C7 -67.7(3)
